data_4307174
loop_
_publ_author_name
'A. K. Ghosh'
'D. Ghoshal'
'E. Zangrando'
'J. Ribas'
'N. Ray Chaudhuri'

_publ_section_title
;
Syntheses, Crystal Structures, and Magnetic Properties of Metal-Organic
Hybrid Materials of Cu(II): Effect of a Long Chain Dicarboxylate
Backbone, and Counteranion in Their Structural Diversity
;
_journal_name_full 'Inorganic Chemistry'
_journal_page_first 3057
_journal_page_last 3071
_journal_paper_doi 10.1021/ic061720v
_journal_volume 46
_journal_year 2007
_chemical_formula_moiety 'C29 H24 Cu2 N4 O5, 2(Cl O4 1-)'
_chemical_formula_sum 'C29 H24 Cl2 Cu2 N4 O13'
_chemical_formula_weight 834.50
_chemical_name_systematic
;
 bis(mu4-glutarato,O,O',O'',O''')-tetra(copper(II)-
 -(1,10phenanthroline,N,N'))-bis((perchlorate)-(aquo))  
 bis(perchlorate)
;
_space_group_IT_number 2
_symmetry_cell_setting triclinic
_symmetry_space_group_name_Hall '-P 1'
_symmetry_space_group_name_H-M 'P -1'
_atom_sites_solution_hydrogens geom
_atom_sites_solution_primary direct
_atom_sites_solution_secondary difmap
_audit_creation_method SHELXL-97
_cell_angle_alpha 79.52(2)
_cell_angle_beta 77.65(2)
_cell_angle_gamma 66.99(3)
_cell_formula_units_Z 2
_cell_length_a 10.619(3)
_cell_length_b 11.937(2)
_cell_length_c 14.120(3)
_cell_measurement_temperature 293(2)
_cell_volume 1599.7(7)
_computing_cell_refinement 'Mosflm (Acta Cryst. D50, 760, 1994)'
_computing_data_collection 'Nonius Xpress'
_computing_data_reduction 'Scala (Acta Cryst. D50, 760, 1994)'
_computing_molecular_graphics 'Ortep3/windows (Farrugia,1997)'
_computing_publication_material 'Wingx 1.70.00 (Farrugia, 1999)'
_computing_structure_refinement 'SHELX97 (Sheldrick, 1998)'
_computing_structure_solution 'SHELX97 (Sheldrick, 1998)'
_diffrn_ambient_temperature 293(2)
_diffrn_measured_fraction_theta_full 0.917
_diffrn_measured_fraction_theta_max 0.917
_diffrn_measurement_device_type 'image plate dip1030'
_diffrn_measurement_method 'laser scanner'
_diffrn_radiation_monochromator graphite
_diffrn_radiation_source 'fine-focus sealed tube'
_diffrn_radiation_type Mok\a
_diffrn_radiation_wavelength 0.71073
_diffrn_reflns_av_R_equivalents 0.0643
_diffrn_reflns_av_sigmaI/netI 0.0839
_diffrn_reflns_limit_h_max 13
_diffrn_reflns_limit_h_min -13
_diffrn_reflns_limit_k_max 14
_diffrn_reflns_limit_k_min -13
_diffrn_reflns_limit_l_max 17
_diffrn_reflns_limit_l_min -17
_diffrn_reflns_number 17674
_diffrn_reflns_theta_full 26.37
_diffrn_reflns_theta_max 26.37
_diffrn_reflns_theta_min 2.38
_exptl_absorpt_coefficient_mu 1.571
_exptl_absorpt_correction_T_max 0.7427
_exptl_absorpt_correction_T_min 0.5621
_exptl_absorpt_correction_type refdelf
_exptl_absorpt_process_details
;
Parkin S,Moezzi B & Hope H, (1995) J. Appl. Cryst. 28, 53-56
Quadratic fit to sin(theta)/lambda - 18 parameters
;
_exptl_crystal_density_diffrn 1.733
_exptl_crystal_density_method 'not measured'
_exptl_crystal_F_000 844
_refine_diff_density_max 0.663
_refine_diff_density_min -0.790
_refine_diff_density_rms 0.095
_refine_ls_extinction_method none
_refine_ls_goodness_of_fit_ref 1.041
_refine_ls_hydrogen_treatment mixed
_refine_ls_matrix_type full
_refine_ls_number_parameters 457
_refine_ls_number_reflns 6001
_refine_ls_number_restraints 3
_refine_ls_restrained_S_all 1.041
_refine_ls_R_factor_all 0.1088
_refine_ls_R_factor_gt 0.0636
_refine_ls_shift/su_max 0.000
_refine_ls_shift/su_mean 0.000
_refine_ls_structure_factor_coef Fsqd
_refine_ls_weighting_details 'calc w=1/[\s^2^(Fo^2^)+(0.0842P)^2^+2.1799P] where P=(Fo^2^+2Fc^2^)/3'
_refine_ls_weighting_scheme calc
_refine_ls_wR_factor_gt 0.1604
_refine_ls_wR_factor_ref 0.1983
_reflns_number_gt 3707
_reflns_number_total 6001
_reflns_threshold_expression >2sigma(I)
_cod_data_source_file ic061720vsi20060911_023753_3.cif
_cod_data_source_block ind280complex3
_cod_original_cell_volume 1599.7(6)
_cod_database_code 4307174

loop_
_symmetry_equiv_pos_as_xyz
'x, y, z'
'-x, -y, -z'

loop_
_atom_site_label
_atom_site_type_symbol
_atom_site_fract_x
_atom_site_fract_y
_atom_site_fract_z
_atom_site_U_iso_or_equiv
_atom_site_adp_type
_atom_site_occupancy
_atom_site_symmetry_multiplicity
_atom_site_calc_flag
_atom_site_refinement_flags
_atom_site_disorder_assembly
_atom_site_disorder_group
Cu1 Cu 0.23982(8) 0.11405(7) 0.74331(6) 0.0539(2) Uani 1 1 d . . .
Cu2 Cu 0.05906(7) 0.21066(7) 0.58654(6) 0.0555(3) Uani 1 1 d . . .
O1W O 0.3844(5) 0.0327(5) 0.8500(4) 0.0721(13) Uani 1 1 d D . .
H1W H 0.457(5) -0.034(5) 0.836(6) 0.108 Uiso 1 1 d D . .
H2W H 0.407(7) 0.068(7) 0.890(5) 0.108 Uiso 1 1 d D . .
N1 N 0.0960(6) 0.0446(6) 0.8185(4) 0.0629(14) Uani 1 1 d . . .
N2 N 0.1212(5) 0.2558(5) 0.8176(4) 0.0552(13) Uani 1 1 d . . .
C1 C 0.0872(10) -0.0628(8) 0.8179(6) 0.079(2) Uani 1 1 d . . .
H1 H 0.1598 -0.1211 0.7830 0.095 Uiso 1 1 calc R . .
C2 C -0.0260(13) -0.0924(10) 0.8672(7) 0.100(3) Uani 1 1 d . . .
H2 H -0.0295 -0.1683 0.8642 0.120 Uiso 1 1 calc R . .
C3 C -0.1313(12) -0.0085(13) 0.9198(7) 0.108(4) Uani 1 1 d . . .
H3 H -0.2076 -0.0270 0.9531 0.129 Uiso 1 1 calc R . .
C4 C -0.1256(8) 0.1052(10) 0.9242(6) 0.086(3) Uani 1 1 d . . .
C5 C -0.0073(7) 0.1266(8) 0.8720(5) 0.0643(18) Uani 1 1 d . . .
C6 C 0.0072(7) 0.2408(7) 0.8722(5) 0.070(2) Uani 1 1 d . . .
C7 C -0.0964(8) 0.3347(9) 0.9254(5) 0.083(3) Uani 1 1 d . . .
C8 C -0.0736(12) 0.4432(9) 0.9210(7) 0.104(4) Uani 1 1 d . . .
H8 H -0.1388 0.5073 0.9545 0.125 Uiso 1 1 calc R . .
C9 C 0.0436(12) 0.4548(8) 0.8678(7) 0.099(3) Uani 1 1 d . . .
H9 H 0.0607 0.5260 0.8658 0.119 Uiso 1 1 calc R . .
C10 C 0.1381(8) 0.3596(7) 0.8162(5) 0.0700(19) Uani 1 1 d . . .
H10 H 0.2172 0.3697 0.7787 0.084 Uiso 1 1 calc R . .
C21 C -0.2326(9) 0.2063(13) 0.9749(7) 0.108(4) Uani 1 1 d . . .
H21 H -0.3144 0.1968 1.0074 0.130 Uiso 1 1 calc R . .
C22 C -0.2161(10) 0.3118(12) 0.9760(8) 0.108(3) Uani 1 1 d . . .
H22 H -0.2856 0.3721 1.0111 0.129 Uiso 1 1 calc R . .
N3 N -0.0879(5) 0.1391(5) 0.6366(4) 0.0551(13) Uani 1 1 d . . .
N4 N -0.0891(5) 0.3581(5) 0.6440(4) 0.0556(13) Uani 1 1 d . . .
C11 C -0.0827(7) 0.0253(6) 0.6309(5) 0.0652(18) Uani 1 1 d . . .
H11 H -0.0023 -0.0306 0.6000 0.078 Uiso 1 1 calc R . .
C12 C -0.1959(8) -0.0093(8) 0.6704(5) 0.072(2) Uani 1 1 d . . .
H12 H -0.1903 -0.0879 0.6658 0.086 Uiso 1 1 calc R . .
C13 C -0.3141(8) 0.0710(8) 0.7154(6) 0.072(2) Uani 1 1 d . . .
H13 H -0.3891 0.0471 0.7417 0.087 Uiso 1 1 calc R . .
C14 C -0.3239(7) 0.1906(7) 0.7226(5) 0.0656(18) Uani 1 1 d . . .
C15 C -0.2062(6) 0.2181(6) 0.6815(5) 0.0535(15) Uani 1 1 d . . .
C16 C -0.2057(6) 0.3371(6) 0.6858(5) 0.0568(16) Uani 1 1 d . . .
C17 C -0.3216(7) 0.4260(7) 0.7324(5) 0.0653(18) Uani 1 1 d . . .
C18 C -0.3115(8) 0.5395(7) 0.7356(6) 0.077(2) Uani 1 1 d . . .
H18 H -0.3850 0.6005 0.7674 0.092 Uiso 1 1 calc R . .
C19 C -0.1946(9) 0.5591(7) 0.6925(6) 0.078(2) Uani 1 1 d . . .
H19 H -0.1874 0.6339 0.6937 0.093 Uiso 1 1 calc R . .
C20 C -0.0845(7) 0.4664(6) 0.6460(5) 0.0636(17) Uani 1 1 d . . .
H20 H -0.0052 0.4816 0.6153 0.076 Uiso 1 1 calc R . .
C23 C -0.4417(8) 0.2835(9) 0.7681(6) 0.084(2) Uani 1 1 d . . .
H23 H -0.5210 0.2663 0.7951 0.100 Uiso 1 1 calc R . .
C24 C -0.4418(8) 0.3954(9) 0.7732(6) 0.083(2) Uani 1 1 d . . .
H24 H -0.5206 0.4534 0.8035 0.100 Uiso 1 1 calc R . .
O1 O 0.3389(5) 0.2089(4) 0.6548(3) 0.0618(11) Uani 1 1 d . . .
O2 O 0.1924(4) 0.2897(4) 0.5458(3) 0.0636(12) Uani 1 1 d . . .
O3 O 0.3326(5) -0.0210(4) 0.6642(3) 0.0641(12) Uani 1 1 d . . .
O4 O 0.1969(4) 0.0554(4) 0.5482(4) 0.0642(12) Uani 1 1 d . . .
C25 C 0.3043(6) 0.2710(6) 0.5748(5) 0.0541(15) Uani 1 1 d . . .
C26 C 0.4053(6) 0.3201(6) 0.5077(5) 0.0546(15) Uani 1 1 d . . .
H26A H 0.4631 0.3341 0.5455 0.066 Uiso 1 1 calc R . .
H26B H 0.3553 0.3978 0.4731 0.066 Uiso 1 1 calc R . .
C27 C 0.4962(6) 0.2299(6) 0.4345(5) 0.0562(15) Uani 1 1 d . . .
H27A H 0.4380 0.2041 0.4059 0.067 Uiso 1 1 calc R . .
H27B H 0.5445 0.2704 0.3824 0.067 Uiso 1 1 calc R . .
C28 C 0.3984(6) -0.1179(6) 0.5182(5) 0.0549(15) Uani 1 1 d . . .
H28A H 0.4483 -0.0791 0.4659 0.066 Uiso 1 1 calc R . .
H28B H 0.3425 -0.1455 0.4888 0.066 Uiso 1 1 calc R . .
C29 C 0.3019(6) -0.0221(6) 0.5839(5) 0.0565(16) Uani 1 1 d . . .
Cl1 Cl -0.1468(2) 0.32670(17) 0.39254(15) 0.0727(5) Uani 1 1 d . . .
Cl2 Cl 0.3565(2) 0.23846(17) 1.05312(17) 0.0778(6) Uani 1 1 d . . .
O11 O -0.0156(6) 0.2772(6) 0.4272(4) 0.0898(17) Uani 1 1 d . . .
O12 O -0.1793(9) 0.4476(7) 0.3554(8) 0.167(4) Uani 1 1 d . . .
O13 O -0.1552(11) 0.2563(9) 0.3332(9) 0.218(6) Uani 1 1 d . . .
O14 O -0.2572(8) 0.3317(10) 0.4753(6) 0.162(4) Uani 1 1 d . . .
O21 O 0.2166(8) 0.2605(8) 1.0725(9) 0.183(5) Uani 1 1 d . . .
O22 O 0.4309(9) 0.1382(6) 0.9984(6) 0.145(3) Uani 1 1 d . . .
O23 O 0.3748(8) 0.3460(6) 1.0031(7) 0.149(4) Uani 1 1 d . . .
O24 O 0.4124(11) 0.2097(7) 1.1383(7) 0.178(5) Uani 1 1 d . . .

loop_
_atom_site_aniso_label
_atom_site_aniso_U_11
_atom_site_aniso_U_22
_atom_site_aniso_U_33
_atom_site_aniso_U_23
_atom_site_aniso_U_13
_atom_site_aniso_U_12
Cu1 0.0469(5) 0.0573(5) 0.0512(5) -0.0115(3) -0.0001(3) -0.0140(3)
Cu2 0.0373(4) 0.0576(5) 0.0645(5) -0.0113(4) -0.0023(3) -0.0106(3)
O1W 0.063(3) 0.074(3) 0.075(3) -0.007(3) -0.018(3) -0.017(3)
N1 0.063(4) 0.080(4) 0.050(3) -0.007(3) -0.007(3) -0.030(3)
N2 0.054(3) 0.051(3) 0.058(3) -0.008(2) -0.006(2) -0.017(2)
C1 0.105(7) 0.082(5) 0.062(5) -0.004(4) -0.009(4) -0.051(5)
C2 0.146(10) 0.121(8) 0.077(6) 0.010(6) -0.031(6) -0.098(8)
C3 0.106(8) 0.177(12) 0.073(6) 0.021(7) -0.025(5) -0.096(8)
C4 0.059(5) 0.141(8) 0.056(5) 0.006(5) -0.012(4) -0.042(5)
C5 0.046(4) 0.091(5) 0.050(4) -0.001(3) -0.011(3) -0.022(4)
C6 0.048(4) 0.089(5) 0.049(4) -0.010(4) -0.010(3) 0.003(4)
C7 0.066(5) 0.095(6) 0.054(4) -0.014(4) -0.009(4) 0.009(4)
C8 0.105(8) 0.086(6) 0.074(6) -0.027(5) -0.019(5) 0.026(6)
C9 0.129(9) 0.069(5) 0.080(6) -0.021(4) -0.032(6) -0.001(5)
C10 0.076(5) 0.064(4) 0.064(5) -0.005(3) -0.019(4) -0.016(4)
C21 0.043(5) 0.188(12) 0.069(6) 0.003(7) 0.001(4) -0.028(6)
C22 0.060(6) 0.130(9) 0.091(7) -0.008(7) -0.001(5) 0.002(6)
N3 0.042(3) 0.058(3) 0.058(3) -0.007(2) -0.004(2) -0.013(2)
N4 0.046(3) 0.056(3) 0.060(3) -0.009(2) -0.008(2) -0.013(2)
C11 0.054(4) 0.058(4) 0.075(5) -0.004(3) -0.011(3) -0.012(3)
C12 0.078(5) 0.077(5) 0.069(5) 0.005(4) -0.022(4) -0.038(4)
C13 0.065(5) 0.092(6) 0.067(5) 0.004(4) -0.013(4) -0.041(4)
C14 0.054(4) 0.088(5) 0.056(4) -0.010(4) -0.007(3) -0.028(4)
C15 0.038(3) 0.063(4) 0.054(4) -0.008(3) -0.009(3) -0.011(3)
C16 0.041(3) 0.069(4) 0.052(4) -0.005(3) -0.010(3) -0.011(3)
C17 0.040(3) 0.080(5) 0.062(4) -0.021(4) -0.006(3) -0.003(3)
C18 0.058(5) 0.079(5) 0.072(5) -0.024(4) -0.009(4) 0.004(4)
C19 0.074(5) 0.064(4) 0.085(6) -0.023(4) -0.022(4) -0.004(4)
C20 0.055(4) 0.054(4) 0.081(5) -0.008(3) -0.010(3) -0.020(3)
C23 0.048(4) 0.120(7) 0.077(5) -0.024(5) 0.010(4) -0.030(4)
C24 0.056(5) 0.098(6) 0.085(6) -0.034(5) 0.007(4) -0.015(4)
O1 0.052(3) 0.076(3) 0.054(3) -0.005(2) -0.001(2) -0.024(2)
O2 0.041(2) 0.072(3) 0.075(3) -0.001(2) -0.009(2) -0.021(2)
O3 0.061(3) 0.065(3) 0.056(3) -0.018(2) -0.003(2) -0.011(2)
O4 0.046(3) 0.062(3) 0.076(3) -0.020(2) -0.005(2) -0.007(2)
C25 0.038(3) 0.052(3) 0.067(4) -0.022(3) 0.003(3) -0.010(3)
C26 0.043(3) 0.051(3) 0.059(4) -0.006(3) -0.003(3) -0.008(3)
C27 0.040(3) 0.062(4) 0.059(4) -0.006(3) -0.003(3) -0.014(3)
C28 0.044(3) 0.058(4) 0.054(4) -0.011(3) -0.002(3) -0.011(3)
C29 0.043(3) 0.062(4) 0.057(4) -0.015(3) 0.004(3) -0.012(3)
Cl1 0.0788(13) 0.0644(11) 0.0794(13) -0.0040(9) -0.0218(10) -0.0280(9)
Cl2 0.0676(12) 0.0619(11) 0.0943(15) -0.0170(10) -0.0182(10) -0.0071(9)
O11 0.077(4) 0.114(5) 0.075(4) -0.001(3) -0.020(3) -0.031(3)
O12 0.122(7) 0.105(6) 0.261(12) 0.055(6) -0.062(7) -0.043(5)
O13 0.175(9) 0.182(9) 0.298(14) -0.170(10) -0.123(9) 0.040(7)
O14 0.109(6) 0.261(11) 0.129(7) 0.037(7) -0.023(5) -0.103(7)
O21 0.076(5) 0.112(6) 0.343(15) 0.014(7) -0.018(7) -0.038(4)
O22 0.185(8) 0.083(4) 0.143(6) -0.058(4) -0.081(6) 0.025(5)
O23 0.106(5) 0.080(4) 0.204(9) -0.003(5) 0.058(6) -0.023(4)
O24 0.218(10) 0.120(6) 0.150(8) -0.065(6) -0.097(7) 0.046(6)

loop_
_atom_type_symbol
_atom_type_description
_atom_type_scat_dispersion_real
_atom_type_scat_dispersion_imag
_atom_type_scat_source
C C 0.0033 0.0016 'International Tables Vol C Tables 4.2.6.8 and 6.1.1.4'
H H 0.0000 0.0000 'International Tables Vol C Tables 4.2.6.8 and 6.1.1.4'
O O 0.0106 0.0060 'International Tables Vol C Tables 4.2.6.8 and 6.1.1.4'
N N 0.0061 0.0033 'International Tables Vol C Tables 4.2.6.8 and 6.1.1.4'
Cu Cu 0.3201 1.2651 'International Tables Vol C Tables 4.2.6.8 and 6.1.1.4'
Cl Cl 0.1484 0.1585 'International Tables Vol C Tables 4.2.6.8 and 6.1.1.4'

loop_
_geom_angle_atom_site_label_1
_geom_angle_atom_site_label_2
_geom_angle_atom_site_label_3
_geom_angle
_geom_angle_site_symmetry_1
_geom_angle_site_symmetry_3
_geom_angle_publ_flag
O3 Cu1 O1 90.0(2) . . ?
O3 Cu1 N2 172.2(2) . . ?
O1 Cu1 N2 92.6(2) . . ?
O3 Cu1 N1 93.9(2) . . ?
O1 Cu1 N1 165.6(2) . . ?
N2 Cu1 N1 81.9(2) . . ?
O3 Cu1 O1W 93.2(2) . . ?
O1 Cu1 O1W 98.4(2) . . ?
N2 Cu1 O1W 93.7(2) . . ?
N1 Cu1 O1W 95.3(2) . . ?
O3 Cu1 Cu2 82.31(15) . . ?
O1 Cu1 Cu2 80.47(14) . . ?
N2 Cu1 Cu2 90.83(16) . . ?
N1 Cu1 Cu2 86.26(16) . . ?
O1W Cu1 Cu2 175.33(14) . . ?
O2 Cu2 O4 91.4(2) . . ?
O2 Cu2 N3 175.2(2) . . ?
O4 Cu2 N3 92.8(2) . . ?
O2 Cu2 N4 93.6(2) . . ?
O4 Cu2 N4 172.0(2) . . ?
N3 Cu2 N4 81.9(2) . . ?
O2 Cu2 O11 89.8(2) . . ?
O4 Cu2 O11 93.8(2) . . ?
N3 Cu2 O11 92.0(2) . . ?
N4 Cu2 O11 92.3(2) . . ?
O2 Cu2 Cu1 76.47(14) . . ?
O4 Cu2 Cu1 74.78(15) . . ?
N3 Cu2 Cu1 102.66(16) . . ?
N4 Cu2 Cu1 100.45(16) . . ?
O11 Cu2 Cu1 161.73(14) . . ?
C1 N1 C5 118.0(7) . . ?
C1 N1 Cu1 130.1(6) . . ?
C5 N1 Cu1 111.8(5) . . ?
C10 N2 C6 118.5(6) . . ?
C10 N2 Cu1 128.6(5) . . ?
C6 N2 Cu1 112.9(5) . . ?
N1 C1 C2 123.0(9) . . ?
C3 C2 C1 118.8(9) . . ?
C2 C3 C4 120.4(9) . . ?
C3 C4 C5 116.6(9) . . ?
C3 C4 C21 126.7(10) . . ?
C5 C4 C21 116.6(10) . . ?
N1 C5 C4 123.2(8) . . ?
N1 C5 C6 116.4(6) . . ?
C4 C5 C6 120.4(8) . . ?
N2 C6 C7 122.0(8) . . ?
N2 C6 C5 116.8(6) . . ?
C7 C6 C5 121.2(8) . . ?
C8 C7 C22 125.5(9) . . ?
C8 C7 C6 117.1(9) . . ?
C22 C7 C6 117.3(10) . . ?
C9 C8 C7 119.7(8) . . ?
C8 C9 C10 119.4(10) . . ?
N2 C10 C9 123.2(9) . . ?
C22 C21 C4 122.1(9) . . ?
C21 C22 C7 122.2(10) . . ?
C15 N3 C11 117.9(6) . . ?
C15 N3 Cu2 113.3(4) . . ?
C11 N3 Cu2 128.8(4) . . ?
C20 N4 C16 118.9(6) . . ?
C20 N4 Cu2 128.8(5) . . ?
C16 N4 Cu2 112.3(4) . . ?
N3 C11 C12 121.1(7) . . ?
C13 C12 C11 120.4(7) . . ?
C12 C13 C14 120.3(7) . . ?
C15 C14 C13 115.9(7) . . ?
C15 C14 C23 118.3(7) . . ?
C13 C14 C23 125.8(7) . . ?
N3 C15 C14 124.5(6) . . ?
N3 C15 C16 115.5(6) . . ?
C14 C15 C16 120.0(6) . . ?
N4 C16 C17 122.3(7) . . ?
N4 C16 C15 117.0(6) . . ?
C17 C16 C15 120.7(6) . . ?
C16 C17 C18 117.2(7) . . ?
C16 C17 C24 118.0(7) . . ?
C18 C17 C24 124.8(7) . . ?
C19 C18 C17 119.6(7) . . ?
C18 C19 C20 119.7(8) . . ?
N4 C20 C19 122.3(7) . . ?
C24 C23 C14 122.1(7) . . ?
C23 C24 C17 120.9(7) . . ?
C25 O1 Cu1 125.7(4) . . ?
C25 O2 Cu2 131.7(5) . . ?
C29 O3 Cu1 123.6(4) . . ?
C29 O4 Cu2 133.0(4) . . ?
O2 C25 O1 124.3(6) . . ?
O2 C25 C26 117.3(6) . . ?
O1 C25 C26 118.3(6) . . ?
C25 C26 C27 110.4(5) . . ?
C28 C27 C26 111.9(5) 2_656 . ?
C29 C28 C27 116.7(6) . 2_656 ?
O3 C29 O4 125.7(6) . . ?
O3 C29 C28 119.5(6) . . ?
O4 C29 C28 114.7(6) . . ?
O13 Cl1 O12 114.2(8) . . ?
O13 Cl1 O11 112.0(5) . . ?
O12 Cl1 O11 111.7(5) . . ?
O13 Cl1 O14 106.2(7) . . ?
O12 Cl1 O14 102.8(6) . . ?
O11 Cl1 O14 109.1(4) . . ?
O21 Cl2 O24 111.2(7) . . ?
O21 Cl2 O22 112.0(6) . . ?
O24 Cl2 O22 106.1(4) . . ?
O21 Cl2 O23 108.1(5) . . ?
O24 Cl2 O23 108.5(6) . . ?
O22 Cl2 O23 110.9(5) . . ?
Cl1 O11 Cu2 135.4(3) . . ?

loop_
_geom_bond_atom_site_label_1
_geom_bond_atom_site_label_2
_geom_bond_distance
_geom_bond_site_symmetry_2
_geom_bond_publ_flag
Cu1 O3 1.938(4) . ?
Cu1 O1 1.951(5) . ?
Cu1 N2 1.991(5) . ?
Cu1 N1 2.031(6) . ?
Cu1 O1W 2.205(5) . ?
Cu1 Cu2 3.0122(14) . ?
Cu2 O2 1.930(4) . ?
Cu2 O4 1.943(4) . ?
Cu2 N3 2.004(5) . ?
Cu2 N4 2.009(5) . ?
Cu2 O11 2.438(6) . ?
N1 C1 1.323(10) . ?
N1 C5 1.344(9) . ?
N2 C10 1.316(9) . ?
N2 C6 1.346(9) . ?
C1 C2 1.393(12) . ?
C2 C3 1.358(14) . ?
C3 C4 1.394(14) . ?
C4 C5 1.405(10) . ?
C4 C21 1.468(14) . ?
C5 C6 1.431(11) . ?
C6 C7 1.421(10) . ?
C7 C8 1.397(14) . ?
C7 C22 1.419(14) . ?
C8 C9 1.352(15) . ?
C9 C10 1.388(11) . ?
C21 C22 1.341(15) . ?
N3 C15 1.349(7) . ?
N3 C11 1.354(8) . ?
N4 C20 1.319(8) . ?
N4 C16 1.350(8) . ?
C11 C12 1.395(10) . ?
C12 C13 1.356(11) . ?
C13 C14 1.412(11) . ?
C14 C15 1.395(9) . ?
C14 C23 1.427(11) . ?
C15 C16 1.436(9) . ?
C16 C17 1.400(9) . ?
C17 C18 1.410(11) . ?
C17 C24 1.438(11) . ?
C18 C19 1.348(11) . ?
C19 C20 1.395(10) . ?
C23 C24 1.351(12) . ?
O1 C25 1.273(8) . ?
O2 C25 1.263(7) . ?
O3 C29 1.249(8) . ?
O4 C29 1.272(8) . ?
C25 C26 1.499(9) . ?
C26 C27 1.525(8) . ?
C27 C28 1.520(9) 2_656 ?
C28 C29 1.510(8) . ?
C28 C27 1.520(8) 2_656 ?
Cl1 O13 1.328(7) . ?
Cl1 O12 1.375(7) . ?
Cl1 O11 1.439(6) . ?
Cl1 O14 1.459(8) . ?
Cl2 O21 1.378(8) . ?
Cl2 O24 1.383(8) . ?
Cl2 O22 1.411(6) . ?
Cl2 O23 1.411(7) . ?

loop_
_geom_hbond_atom_site_label_D
_geom_hbond_atom_site_label_H
_geom_hbond_atom_site_label_A
_geom_hbond_distance_DH
_geom_hbond_distance_HA
_geom_hbond_distance_DA
_geom_hbond_angle_DHA
_geom_hbond_site_symmetry_A
O1W H1W O24 0.88(2) 2.03(5) 2.855(9) 155(9) 2_657
O1W H2W O22 0.88(2) 1.98(3) 2.848(8) 169(9) .

loop_
_geom_torsion_atom_site_label_1
_geom_torsion_atom_site_label_2
_geom_torsion_atom_site_label_3
_geom_torsion_atom_site_label_4
_geom_torsion
_geom_torsion_site_symmetry_1
_geom_torsion_site_symmetry_2
_geom_torsion_site_symmetry_3
_geom_torsion_site_symmetry_4
_geom_torsion_publ_flag
O3 Cu1 Cu2 O2 -96.0(2) . . . . ?
O1 Cu1 Cu2 O2 -4.74(19) . . . . ?
N2 Cu1 Cu2 O2 87.8(2) . . . . ?
N1 Cu1 Cu2 O2 169.6(2) . . . . ?
O1W Cu1 Cu2 O2 -80.6(19) . . . . ?
O3 Cu1 Cu2 O4 -0.7(2) . . . . ?
O1 Cu1 Cu2 O4 90.6(2) . . . . ?
N2 Cu1 Cu2 O4 -176.9(2) . . . . ?
N1 Cu1 Cu2 O4 -95.1(2) . . . . ?
O1W Cu1 Cu2 O4 14.7(19) . . . . ?
O3 Cu1 Cu2 N3 88.8(2) . . . . ?
O1 Cu1 Cu2 N3 -179.9(2) . . . . ?
N2 Cu1 Cu2 N3 -87.4(2) . . . . ?
N1 Cu1 Cu2 N3 -5.6(2) . . . . ?
O1W Cu1 Cu2 N3 104.2(19) . . . . ?
O3 Cu1 Cu2 N4 172.8(2) . . . . ?
O1 Cu1 Cu2 N4 -96.0(2) . . . . ?
N2 Cu1 Cu2 N4 -3.5(2) . . . . ?
N1 Cu1 Cu2 N4 78.3(2) . . . . ?
O1W Cu1 Cu2 N4 -171.8(19) . . . . ?
O3 Cu1 Cu2 O11 -53.7(5) . . . . ?
O1 Cu1 Cu2 O11 37.6(5) . . . . ?
N2 Cu1 Cu2 O11 130.1(5) . . . . ?
N1 Cu1 Cu2 O11 -148.1(5) . . . . ?
O1W Cu1 Cu2 O11 -38.3(19) . . . . ?
O3 Cu1 N1 C1 7.3(7) . . . . ?
O1 Cu1 N1 C1 112.4(10) . . . . ?
N2 Cu1 N1 C1 -179.3(7) . . . . ?
O1W Cu1 N1 C1 -86.3(7) . . . . ?
Cu2 Cu1 N1 C1 89.3(7) . . . . ?
O3 Cu1 N1 C5 -168.8(5) . . . . ?
O1 Cu1 N1 C5 -63.7(10) . . . . ?
N2 Cu1 N1 C5 4.6(4) . . . . ?
O1W Cu1 N1 C5 97.6(5) . . . . ?
Cu2 Cu1 N1 C5 -86.8(4) . . . . ?
O3 Cu1 N2 C10 -123.6(15) . . . . ?
O1 Cu1 N2 C10 -14.4(6) . . . . ?
N1 Cu1 N2 C10 179.0(6) . . . . ?
O1W Cu1 N2 C10 84.2(6) . . . . ?
Cu2 Cu1 N2 C10 -94.9(6) . . . . ?
O3 Cu1 N2 C6 53.4(17) . . . . ?
O1 Cu1 N2 C6 162.6(5) . . . . ?
N1 Cu1 N2 C6 -4.0(5) . . . . ?
O1W Cu1 N2 C6 -98.8(5) . . . . ?
Cu2 Cu1 N2 C6 82.1(4) . . . . ?
C5 N1 C1 C2 2.3(11) . . . . ?
Cu1 N1 C1 C2 -173.6(6) . . . . ?
N1 C1 C2 C3 -1.2(14) . . . . ?
C1 C2 C3 C4 0.0(15) . . . . ?
C2 C3 C4 C5 0.0(13) . . . . ?
C2 C3 C4 C21 177.8(9) . . . . ?
C1 N1 C5 C4 -2.2(10) . . . . ?
Cu1 N1 C5 C4 174.4(6) . . . . ?
C1 N1 C5 C6 178.9(6) . . . . ?
Cu1 N1 C5 C6 -4.5(7) . . . . ?
C3 C4 C5 N1 1.1(11) . . . . ?
C21 C4 C5 N1 -176.9(7) . . . . ?
C3 C4 C5 C6 179.9(7) . . . . ?
C21 C4 C5 C6 1.9(11) . . . . ?
C10 N2 C6 C7 2.0(10) . . . . ?
Cu1 N2 C6 C7 -175.4(5) . . . . ?
C10 N2 C6 C5 -179.9(6) . . . . ?
Cu1 N2 C6 C5 2.8(8) . . . . ?
N1 C5 C6 N2 1.2(9) . . . . ?
C4 C5 C6 N2 -177.7(6) . . . . ?
N1 C5 C6 C7 179.4(6) . . . . ?
C4 C5 C6 C7 0.5(11) . . . . ?
N2 C6 C7 C8 -1.7(11) . . . . ?
C5 C6 C7 C8 -179.7(7) . . . . ?
N2 C6 C7 C22 176.4(7) . . . . ?
C5 C6 C7 C22 -1.7(11) . . . . ?
C22 C7 C8 C9 -178.1(9) . . . . ?
C6 C7 C8 C9 -0.2(13) . . . . ?
C7 C8 C9 C10 1.7(14) . . . . ?
C6 N2 C10 C9 -0.4(11) . . . . ?
Cu1 N2 C10 C9 176.4(6) . . . . ?
C8 C9 C10 N2 -1.5(13) . . . . ?
C3 C4 C21 C22 178.9(10) . . . . ?
C5 C4 C21 C22 -3.3(13) . . . . ?
C4 C21 C22 C7 2.2(16) . . . . ?
C8 C7 C22 C21 178.2(10) . . . . ?
C6 C7 C22 C21 0.3(14) . . . . ?
O2 Cu2 N3 C15 20(3) . . . . ?
O4 Cu2 N3 C15 173.8(4) . . . . ?
N4 Cu2 N3 C15 -0.2(4) . . . . ?
O11 Cu2 N3 C15 -92.2(4) . . . . ?
Cu1 Cu2 N3 C15 98.8(4) . . . . ?
O2 Cu2 N3 C11 -160(2) . . . . ?
O4 Cu2 N3 C11 -6.2(6) . . . . ?
N4 Cu2 N3 C11 179.8(6) . . . . ?
O11 Cu2 N3 C11 87.7(6) . . . . ?
Cu1 Cu2 N3 C11 -81.2(6) . . . . ?
O2 Cu2 N4 C20 1.5(6) . . . . ?
O4 Cu2 N4 C20 130.9(14) . . . . ?
N3 Cu2 N4 C20 179.9(6) . . . . ?
O11 Cu2 N4 C20 -88.5(6) . . . . ?
Cu1 Cu2 N4 C20 78.4(6) . . . . ?
O2 Cu2 N4 C16 -177.8(4) . . . . ?
O4 Cu2 N4 C16 -48.3(16) . . . . ?
N3 Cu2 N4 C16 0.6(4) . . . . ?
O11 Cu2 N4 C16 92.2(4) . . . . ?
Cu1 Cu2 N4 C16 -100.9(4) . . . . ?
C15 N3 C11 C12 -0.2(10) . . . . ?
Cu2 N3 C11 C12 179.8(5) . . . . ?
N3 C11 C12 C13 0.1(11) . . . . ?
C11 C12 C13 C14 0.1(11) . . . . ?
C12 C13 C14 C15 -0.2(10) . . . . ?
C12 C13 C14 C23 -179.9(8) . . . . ?
C11 N3 C15 C14 0.0(10) . . . . ?
Cu2 N3 C15 C14 180.0(5) . . . . ?
C11 N3 C15 C16 179.8(6) . . . . ?
Cu2 N3 C15 C16 -0.3(7) . . . . ?
C13 C14 C15 N3 0.2(10) . . . . ?
C23 C14 C15 N3 179.8(7) . . . . ?
C13 C14 C15 C16 -179.5(6) . . . . ?
C23 C14 C15 C16 0.1(10) . . . . ?
C20 N4 C16 C17 -0.8(10) . . . . ?
Cu2 N4 C16 C17 178.6(5) . . . . ?
C20 N4 C16 C15 179.7(6) . . . . ?
Cu2 N4 C16 C15 -0.9(7) . . . . ?
N3 C15 C16 N4 0.8(9) . . . . ?
C14 C15 C16 N4 -179.5(6) . . . . ?
N3 C15 C16 C17 -178.7(6) . . . . ?
C14 C15 C16 C17 1.1(10) . . . . ?
N4 C16 C17 C18 -1.0(10) . . . . ?
C15 C16 C17 C18 178.4(6) . . . . ?
N4 C16 C17 C24 178.9(7) . . . . ?
C15 C16 C17 C24 -1.7(10) . . . . ?
C16 C17 C18 C19 1.7(11) . . . . ?
C24 C17 C18 C19 -178.2(8) . . . . ?
C17 C18 C19 C20 -0.7(12) . . . . ?
C16 N4 C20 C19 2.0(11) . . . . ?
Cu2 N4 C20 C19 -177.2(5) . . . . ?
C18 C19 C20 N4 -1.3(12) . . . . ?
C15 C14 C23 C24 -0.6(12) . . . . ?
C13 C14 C23 C24 179.0(8) . . . . ?
C14 C23 C24 C17 0.0(14) . . . . ?
C16 C17 C24 C23 1.1(12) . . . . ?
C18 C17 C24 C23 -178.9(8) . . . . ?
O3 Cu1 O1 C25 82.8(5) . . . . ?
N2 Cu1 O1 C25 -89.8(5) . . . . ?
N1 Cu1 O1 C25 -22.8(11) . . . . ?
O1W Cu1 O1 C25 176.0(5) . . . . ?
Cu2 Cu1 O1 C25 0.6(5) . . . . ?
O4 Cu2 O2 C25 -62.1(6) . . . . ?
N3 Cu2 O2 C25 92(3) . . . . ?
N4 Cu2 O2 C25 111.8(6) . . . . ?
O11 Cu2 O2 C25 -155.9(6) . . . . ?
Cu1 Cu2 O2 C25 11.9(5) . . . . ?
O1 Cu1 O3 C29 -75.5(5) . . . . ?
N2 Cu1 O3 C29 33.9(18) . . . . ?
N1 Cu1 O3 C29 90.6(5) . . . . ?
O1W Cu1 O3 C29 -173.8(5) . . . . ?
Cu2 Cu1 O3 C29 4.9(5) . . . . ?
O2 Cu2 O4 C29 71.9(6) . . . . ?
N3 Cu2 O4 C29 -106.0(6) . . . . ?
N4 Cu2 O4 C29 -57.7(17) . . . . ?
O11 Cu2 O4 C29 161.8(6) . . . . ?
Cu1 Cu2 O4 C29 -3.7(6) . . . . ?
Cu2 O2 C25 O1 -16.0(9) . . . . ?
Cu2 O2 C25 C26 160.7(4) . . . . ?
Cu1 O1 C25 O2 7.2(9) . . . . ?
Cu1 O1 C25 C26 -169.4(4) . . . . ?
O2 C25 C26 C27 -84.8(7) . . . . ?
O1 C25 C26 C27 92.1(7) . . . . ?
C25 C26 C27 C28 -72.8(7) . . . 2_656 ?
Cu1 O3 C29 O4 -9.4(10) . . . . ?
Cu1 O3 C29 C28 167.1(4) . . . . ?
Cu2 O4 C29 O3 9.1(11) . . . . ?
Cu2 O4 C29 C28 -167.5(4) . . . . ?
C27 C28 C29 O3 18.2(9) 2_656 . . . ?
C27 C28 C29 O4 -165.0(6) 2_656 . . . ?
O13 Cl1 O11 Cu2 -120.3(9) . . . . ?
O12 Cl1 O11 Cu2 110.1(7) . . . . ?
O14 Cl1 O11 Cu2 -3.0(7) . . . . ?
O2 Cu2 O11 Cl1 -138.0(5) . . . . ?
O4 Cu2 O11 Cl1 130.6(5) . . . . ?
N3 Cu2 O11 Cl1 37.6(5) . . . . ?
N4 Cu2 O11 Cl1 -44.4(5) . . . . ?
Cu1 Cu2 O11 Cl1 -178.88(15) . . . . ?
C25 C26 C27 C28 -75.1(5) . . . 2_657 ?
C26 C27 C28 C29 -180.0(6) . . 2_657 2_657 ?
